data_7033052
loop_
_publ_author_name
'Meesala, Yedukondalu'
'Kavala, Veerababurao'
'Chang, Hao-Ching'
'Kuo, Ting-Shen'
'Yao, Ching-Fa'
'Lee, Way-Zen'

_publ_section_title
;
 Synthesis, structures and electrochemical and photophysical properties of
 anilido-benzoxazole boron difluoride (ABB) complexes.
;
_journal_issue 3
_journal_name_full 'Dalton transactions (Cambridge, England : 2003)'
_journal_page_first 1120
_journal_page_last 1129
_journal_paper_doi 10.1039/c4dt03052d
_journal_volume 44
_journal_year 2015
_chemical_formula_moiety 'C21 H17 B F2 N2 O'
_chemical_formula_sum 'C21 H17 B F2 N2 O'
_chemical_formula_weight 362.18
_chemical_name_systematic
;
 ?
;
_space_group_IT_number 2
_symmetry_cell_setting triclinic
_symmetry_space_group_name_Hall '-P 1'
_symmetry_space_group_name_H-M 'P -1'
_atom_sites_solution_hydrogens geom
_atom_sites_solution_primary direct
_atom_sites_solution_secondary difmap
_audit_creation_method SHELXL-97
_cell_angle_alpha 102.511(4)
_cell_angle_beta 92.422(7)
_cell_angle_gamma 92.278(5)
_cell_formula_units_Z 4
_cell_length_a 7.9845(12)
_cell_length_b 14.683(2)
_cell_length_c 15.599(2)
_cell_measurement_reflns_used 0
_cell_measurement_temperature 200(2)
_cell_measurement_theta_max 0
_cell_measurement_theta_min 0
_cell_volume 1781.5(4)
_computing_molecular_graphics 'Ortep-3 for Windows (Farrugia, 1997)'
_computing_publication_material 'WinGX publication routines (Farrugia, 1999)'
_computing_structure_refinement 'SHELXL-97 (Sheldrick, 1997)'
_computing_structure_solution 'SHELXS-86 (Sheldrick, 1986)'
_diffrn_ambient_temperature 200(2)
_diffrn_measured_fraction_theta_full 0.994
_diffrn_measured_fraction_theta_max 0.994
_diffrn_radiation_monochromator graphite
_diffrn_radiation_source 'fine-focus sealed tube'
_diffrn_radiation_type MoK\a
_diffrn_radiation_wavelength 0.71073
_diffrn_reflns_av_R_equivalents 0.1045
_diffrn_reflns_av_sigmaI/netI 0.1535
_diffrn_reflns_limit_h_max 9
_diffrn_reflns_limit_h_min -8
_diffrn_reflns_limit_k_max 17
_diffrn_reflns_limit_k_min -17
_diffrn_reflns_limit_l_max 9
_diffrn_reflns_limit_l_min -18
_diffrn_reflns_number 14810
_diffrn_reflns_theta_full 25.01
_diffrn_reflns_theta_max 25.01
_diffrn_reflns_theta_min 1.34
_exptl_absorpt_coefficient_mu 0.097
_exptl_absorpt_correction_T_max 0.9913
_exptl_absorpt_correction_T_min 0.9493
_exptl_absorpt_correction_type multi-scan
_exptl_crystal_colour yellow
_exptl_crystal_density_diffrn 1.350
_exptl_crystal_density_method 'not measured'
_exptl_crystal_description prism
_exptl_crystal_F_000 752
_exptl_crystal_size_max 0.54
_exptl_crystal_size_mid 0.36
_exptl_crystal_size_min 0.09
_refine_diff_density_max 0.309
_refine_diff_density_min -0.342
_refine_diff_density_rms 0.067
_refine_ls_extinction_method none
_refine_ls_goodness_of_fit_ref 0.937
_refine_ls_hydrogen_treatment constr
_refine_ls_matrix_type full
_refine_ls_number_parameters 487
_refine_ls_number_reflns 6254
_refine_ls_number_restraints 0
_refine_ls_restrained_S_all 0.937
_refine_ls_R_factor_all 0.1472
_refine_ls_R_factor_gt 0.0722
_refine_ls_shift/su_max 0.000
_refine_ls_shift/su_mean 0.000
_refine_ls_structure_factor_coef Fsqd
_refine_ls_weighting_details 'calc w=1/[\s^2^(Fo^2^)+(0.0927P)^2^+0.0000P] where P=(Fo^2^+2Fc^2^)/3'
_refine_ls_weighting_scheme calc
_refine_ls_wR_factor_gt 0.1694
_refine_ls_wR_factor_ref 0.2202
_reflns_number_gt 3142
_reflns_number_total 6254
_reflns_threshold_expression >2sigma(I)
_cod_data_source_file c4dt03052d2.cif
_cod_data_source_block a14978
_cod_depositor_comments 'Adding full bibliography for 7033051--7033056.cif.'
_cod_database_code 7033052

loop_
_symmetry_equiv_pos_as_xyz
'x, y, z'
'-x, -y, -z'

loop_
_atom_site_label
_atom_site_type_symbol
_atom_site_fract_x
_atom_site_fract_y
_atom_site_fract_z
_atom_site_U_iso_or_equiv
_atom_site_adp_type
_atom_site_occupancy
_atom_site_symmetry_multiplicity
_atom_site_calc_flag
_atom_site_refinement_flags
C1 C 0.4311(6) 0.7787(2) 0.5887(2) 0.0299(10) Uani 1 1 d .
C2 C 0.5905(6) 0.7576(3) 0.6173(3) 0.0358(11) Uani 1 1 d .
C3 C 0.7049(6) 0.6982(3) 0.5568(3) 0.0529(13) Uani 1 1 d .
H3A H 0.8096 0.6914 0.5894 0.079 Uiso 1 1 calc R
H3B H 0.7299 0.7281 0.5080 0.079 Uiso 1 1 calc R
H3C H 0.6498 0.6364 0.5334 0.079 Uiso 1 1 calc R
C4 C 0.6396(7) 0.7946(3) 0.7063(3) 0.0548(14) Uani 1 1 d .
H4 H 0.7473 0.7821 0.7280 0.066 Uiso 1 1 calc R
C5 C 0.5365(8) 0.8481(3) 0.7625(3) 0.0614(17) Uani 1 1 d .
H5 H 0.5718 0.8710 0.8225 0.074 Uiso 1 1 calc R
C6 C 0.3822(8) 0.8685(3) 0.7319(3) 0.0530(15) Uani 1 1 d .
H6 H 0.3121 0.9063 0.7711 0.064 Uiso 1 1 calc R
C7 C 0.3253(6) 0.8348(2) 0.6440(2) 0.0329(11) Uani 1 1 d .
C8 C 0.1564(6) 0.8598(3) 0.6132(3) 0.0482(13) Uani 1 1 d .
H8A H 0.1036 0.8999 0.6622 0.072 Uiso 1 1 calc R
H8B H 0.0856 0.8027 0.5915 0.072 Uiso 1 1 calc R
H8C H 0.1695 0.8932 0.5656 0.072 Uiso 1 1 calc R
C9 C 0.4342(5) 0.7867(2) 0.4350(2) 0.0260(9) Uani 1 1 d .
C10 C 0.5329(5) 0.8714(2) 0.4581(2) 0.0321(10) Uani 1 1 d .
H10 H 0.5617 0.8984 0.5182 0.039 Uiso 1 1 calc R
C11 C 0.5877(6) 0.9151(3) 0.3933(3) 0.0399(12) Uani 1 1 d .
H11 H 0.6525 0.9723 0.4104 0.048 Uiso 1 1 calc R
C12 C 0.5512(6) 0.8783(3) 0.3038(3) 0.0412(12) Uani 1 1 d .
H12 H 0.5899 0.9098 0.2608 0.049 Uiso 1 1 calc R
C13 C 0.4587(6) 0.7958(3) 0.2799(3) 0.0370(11) Uani 1 1 d .
H13 H 0.4358 0.7688 0.2192 0.044 Uiso 1 1 calc R
C14 C 0.3963(5) 0.7497(2) 0.3435(2) 0.0278(10) Uani 1 1 d .
C15 C 0.2953(5) 0.6659(3) 0.3201(2) 0.0287(10) Uani 1 1 d .
C16 C 0.1515(6) 0.5443(3) 0.2398(3) 0.0375(11) Uani 1 1 d .
C17 C 0.0794(7) 0.4768(3) 0.1701(3) 0.0522(14) Uani 1 1 d .
H17 H 0.0886 0.4804 0.1104 0.063 Uiso 1 1 calc R
C18 C -0.0067(7) 0.4040(3) 0.1949(3) 0.0559(14) Uani 1 1 d .
H18 H -0.0574 0.3550 0.1501 0.067 Uiso 1 1 calc R
C19 C -0.0229(6) 0.3988(3) 0.2823(3) 0.0507(13) Uani 1 1 d .
H19 H -0.0855 0.3474 0.2952 0.061 Uiso 1 1 calc R
C20 C 0.0507(6) 0.4673(3) 0.3516(3) 0.0401(11) Uani 1 1 d .
H20 H 0.0409 0.4643 0.4114 0.048 Uiso 1 1 calc R
C21 C 0.1394(5) 0.5403(2) 0.3268(2) 0.0294(10) Uani 1 1 d .
C22 C 0.9509(6) 0.8128(3) 0.0396(2) 0.0334(11) Uani 1 1 d .
C23 C 0.8396(6) 0.8714(3) 0.0101(2) 0.0366(11) Uani 1 1 d .
C24 C 0.6800(6) 0.8996(3) 0.0564(3) 0.0521(13) Uani 1 1 d .
H24A H 0.6702 0.8689 0.1059 0.078 Uiso 1 1 calc R
H24B H 0.5828 0.8806 0.0150 0.078 Uiso 1 1 calc R
H24C H 0.6842 0.9675 0.0781 0.078 Uiso 1 1 calc R
C25 C 0.8801(6) 0.9070(3) -0.0627(3) 0.0440(12) Uani 1 1 d .
H25 H 0.8059 0.9473 -0.0835 0.053 Uiso 1 1 calc R
C26 C 1.0251(7) 0.8849(3) -0.1048(3) 0.0475(13) Uani 1 1 d .
H26 H 1.0485 0.9081 -0.1556 0.057 Uiso 1 1 calc R
C27 C 1.1371(6) 0.8288(3) -0.0737(3) 0.0448(12) Uani 1 1 d .
H27 H 1.2391 0.8156 -0.1021 0.054 Uiso 1 1 calc R
C28 C 1.1019(6) 0.7915(3) -0.0011(2) 0.0368(11) Uani 1 1 d .
C29 C 1.2259(6) 0.7304(3) 0.0321(3) 0.0567(14) Uani 1 1 d .
H29A H 1.1821 0.7103 0.0832 0.085 Uiso 1 1 calc R
H29B H 1.3331 0.7659 0.0493 0.085 Uiso 1 1 calc R
H29C H 1.2428 0.6755 -0.0145 0.085 Uiso 1 1 calc R
C30 C 0.9681(5) 0.8175(3) 0.1962(2) 0.0308(10) Uani 1 1 d .
C31 C 1.0671(6) 0.9026(3) 0.2118(2) 0.0358(11) Uani 1 1 d .
H31 H 1.0954 0.9291 0.1635 0.043 Uiso 1 1 calc R
C32 C 1.1229(6) 0.9473(3) 0.2958(3) 0.0392(11) Uani 1 1 d .
H32 H 1.1890 1.0041 0.3042 0.047 Uiso 1 1 calc R
C33 C 1.0843(6) 0.9111(3) 0.3690(3) 0.0400(11) Uani 1 1 d .
H33 H 1.1227 0.9432 0.4265 0.048 Uiso 1 1 calc R
C34 C 0.9903(5) 0.8287(3) 0.3566(2) 0.0348(11) Uani 1 1 d .
H34 H 0.9643 0.8031 0.4057 0.042 Uiso 1 1 calc R
C35 C 0.9319(5) 0.7815(3) 0.2712(2) 0.0306(10) Uani 1 1 d .
C36 C 0.8309(5) 0.6967(3) 0.2566(2) 0.0320(10) Uani 1 1 d .
C37 C 0.6849(6) 0.5760(3) 0.2812(3) 0.0353(11) Uani 1 1 d .
C38 C 0.6088(6) 0.5109(3) 0.3207(3) 0.0454(12) Uani 1 1 d .
H38 H 0.6147 0.5160 0.3825 0.054 Uiso 1 1 calc R
C39 C 0.5225(6) 0.4370(3) 0.2623(3) 0.0496(13) Uani 1 1 d .
H39 H 0.4667 0.3898 0.2853 0.060 Uiso 1 1 calc R
C40 C 0.5148(6) 0.4295(3) 0.1715(3) 0.0496(13) Uani 1 1 d .
H40 H 0.4558 0.3770 0.1346 0.059 Uiso 1 1 calc R
C41 C 0.5905(6) 0.4963(3) 0.1339(3) 0.0395(12) Uani 1 1 d .
H41 H 0.5839 0.4918 0.0722 0.047 Uiso 1 1 calc R
C42 C 0.6775(6) 0.5709(3) 0.1915(3) 0.0340(11) Uani 1 1 d .
N1 N 0.3753(4) 0.74088(19) 0.49720(18) 0.0251(8) Uani 1 1 d .
N2 N 0.2339(4) 0.61988(19) 0.37626(19) 0.0272(8) Uani 1 1 d .
N3 N 0.9087(4) 0.7718(2) 0.11284(19) 0.0326(9) Uani 1 1 d .
N4 N 0.7716(4) 0.6494(2) 0.17794(19) 0.0320(9) Uani 1 1 d .
O1 O 0.2510(4) 0.62426(18) 0.23514(15) 0.0382(8) Uani 1 1 d .
O2 O 0.7826(4) 0.65654(17) 0.32236(16) 0.0366(8) Uani 1 1 d .
F1 F 0.1158(3) 0.65703(16) 0.51798(15) 0.0523(8) Uani 1 1 d .
F2 F 0.3525(4) 0.57766(15) 0.50520(14) 0.0507(8) Uani 1 1 d .
F3 F 0.8928(4) 0.60821(16) 0.03805(15) 0.0621(9) Uani 1 1 d .
F4 F 0.6526(4) 0.68445(17) 0.04644(16) 0.0625(8) Uani 1 1 d .
B1 B 0.2697(6) 0.6490(3) 0.4783(3) 0.0284(11) Uani 1 1 d .
B2 B 0.8084(7) 0.6784(3) 0.0896(3) 0.0380(13) Uani 1 1 d .

loop_
_atom_site_aniso_label
_atom_site_aniso_U_11
_atom_site_aniso_U_22
_atom_site_aniso_U_33
_atom_site_aniso_U_23
_atom_site_aniso_U_13
_atom_site_aniso_U_12
C1 0.034(3) 0.030(2) 0.023(2) 0.0043(16) 0.005(2) -0.009(2)
C2 0.035(3) 0.040(2) 0.033(2) 0.0113(18) -0.003(2) -0.011(2)
C3 0.036(3) 0.065(3) 0.059(3) 0.017(2) -0.003(3) 0.006(3)
C4 0.054(4) 0.066(3) 0.043(3) 0.020(2) -0.019(3) -0.029(3)
C5 0.086(5) 0.069(3) 0.021(2) 0.000(2) -0.003(3) -0.037(3)
C6 0.070(4) 0.052(3) 0.028(2) -0.008(2) 0.013(3) -0.019(3)
C7 0.042(3) 0.028(2) 0.027(2) 0.0007(17) 0.012(2) -0.005(2)
C8 0.046(4) 0.040(3) 0.055(3) 0.000(2) 0.017(3) 0.003(2)
C9 0.022(3) 0.033(2) 0.0238(19) 0.0063(16) 0.0059(18) 0.0055(19)
C10 0.030(3) 0.030(2) 0.033(2) 0.0013(17) 0.001(2) -0.003(2)
C11 0.039(3) 0.035(2) 0.045(3) 0.0077(19) 0.012(2) -0.003(2)
C12 0.044(3) 0.046(3) 0.039(2) 0.020(2) 0.018(2) 0.004(2)
C13 0.038(3) 0.047(3) 0.028(2) 0.0108(19) 0.007(2) 0.010(2)
C14 0.028(3) 0.034(2) 0.0220(19) 0.0047(16) 0.0043(18) 0.0045(19)
C15 0.025(3) 0.036(2) 0.023(2) 0.0005(17) 0.0007(19) 0.006(2)
C16 0.038(3) 0.034(2) 0.037(2) 0.0007(18) -0.003(2) 0.007(2)
C17 0.059(4) 0.048(3) 0.040(3) -0.012(2) -0.012(2) 0.013(3)
C18 0.060(4) 0.037(3) 0.060(3) -0.009(2) -0.026(3) 0.001(3)
C19 0.047(4) 0.032(2) 0.066(3) 0.001(2) -0.013(3) -0.008(2)
C20 0.042(3) 0.028(2) 0.048(3) 0.0046(19) -0.004(2) 0.002(2)
C21 0.027(3) 0.026(2) 0.031(2) -0.0022(17) -0.0055(19) 0.0051(19)
C22 0.040(3) 0.034(2) 0.024(2) 0.0035(17) -0.001(2) -0.005(2)
C23 0.039(3) 0.036(2) 0.031(2) 0.0016(18) -0.002(2) -0.010(2)
C24 0.052(4) 0.053(3) 0.054(3) 0.016(2) 0.003(3) 0.009(3)
C25 0.053(4) 0.042(3) 0.036(2) 0.011(2) -0.007(2) -0.010(2)
C26 0.065(4) 0.046(3) 0.030(2) 0.009(2) 0.002(3) -0.018(3)
C27 0.048(4) 0.047(3) 0.035(2) 0.000(2) 0.007(2) -0.009(2)
C28 0.042(3) 0.040(2) 0.025(2) 0.0010(18) 0.002(2) -0.007(2)
C29 0.044(4) 0.078(3) 0.048(3) 0.012(2) 0.006(3) 0.006(3)
C30 0.031(3) 0.033(2) 0.027(2) 0.0016(17) 0.0005(19) 0.006(2)
C31 0.044(3) 0.033(2) 0.030(2) 0.0051(18) 0.002(2) 0.001(2)
C32 0.038(3) 0.036(2) 0.040(2) -0.0006(19) 0.000(2) 0.001(2)
C33 0.033(3) 0.047(3) 0.033(2) -0.0044(19) -0.002(2) 0.005(2)
C34 0.031(3) 0.047(3) 0.027(2) 0.0064(18) 0.002(2) 0.011(2)
C35 0.031(3) 0.032(2) 0.027(2) -0.0004(17) 0.0047(19) 0.011(2)
C36 0.034(3) 0.038(2) 0.024(2) 0.0046(17) 0.0083(19) 0.012(2)
C37 0.035(3) 0.035(2) 0.037(2) 0.0076(19) 0.010(2) 0.008(2)
C38 0.046(3) 0.053(3) 0.042(3) 0.018(2) 0.016(2) 0.011(3)
C39 0.047(4) 0.044(3) 0.065(3) 0.024(2) 0.020(3) 0.005(2)
C40 0.047(4) 0.039(3) 0.062(3) 0.010(2) 0.010(3) -0.001(2)
C41 0.047(3) 0.038(2) 0.034(2) 0.0065(19) 0.006(2) 0.001(2)
C42 0.033(3) 0.035(2) 0.036(2) 0.0113(18) 0.013(2) 0.003(2)
N1 0.026(2) 0.0303(17) 0.0178(15) 0.0021(13) 0.0006(14) -0.0009(15)
N2 0.023(2) 0.0282(17) 0.0280(17) 0.0010(14) 0.0020(15) 0.0023(15)
N3 0.041(3) 0.0331(18) 0.0228(17) 0.0038(14) 0.0011(16) -0.0018(17)
N4 0.035(2) 0.0341(18) 0.0260(17) 0.0041(14) 0.0055(16) -0.0005(17)
O1 0.045(2) 0.0410(16) 0.0234(14) -0.0039(12) -0.0001(14) 0.0039(15)
O2 0.045(2) 0.0404(16) 0.0267(14) 0.0095(12) 0.0086(14) 0.0042(15)
F1 0.0451(19) 0.0568(15) 0.0437(14) -0.0128(11) 0.0199(13) -0.0224(13)
F2 0.074(2) 0.0366(13) 0.0396(14) 0.0113(11) -0.0178(14) -0.0139(13)
F3 0.103(3) 0.0443(14) 0.0344(14) -0.0048(11) 0.0280(15) -0.0092(15)
F4 0.067(2) 0.0670(17) 0.0560(17) 0.0295(14) -0.0274(16) -0.0271(16)
B1 0.029(3) 0.033(3) 0.022(2) 0.0020(19) 0.004(2) -0.001(2)
B2 0.045(4) 0.044(3) 0.025(2) 0.007(2) 0.000(2) -0.004(3)

loop_
_atom_type_symbol
_atom_type_description
_atom_type_scat_dispersion_real
_atom_type_scat_dispersion_imag
_atom_type_scat_source
C C 0.0033 0.0016 'International Tables Vol C Tables 4.2.6.8 and 6.1.1.4'
H H 0.0000 0.0000 'International Tables Vol C Tables 4.2.6.8 and 6.1.1.4'
N N 0.0061 0.0033 'International Tables Vol C Tables 4.2.6.8 and 6.1.1.4'
O O 0.0106 0.0060 'International Tables Vol C Tables 4.2.6.8 and 6.1.1.4'
F F 0.0171 0.0103 'International Tables Vol C Tables 4.2.6.8 and 6.1.1.4'
B B 0.0013 0.0007 'International Tables Vol C Tables 4.2.6.8 and 6.1.1.4'

loop_
_geom_angle_atom_site_label_1
_geom_angle_atom_site_label_2
_geom_angle_atom_site_label_3
_geom_angle
C7 C1 C2 122.5(4)
C7 C1 N1 119.2(4)
C2 C1 N1 118.3(3)
C1 C2 C4 116.7(4)
C1 C2 C3 122.2(4)
C4 C2 C3 121.1(4)
C2 C3 H3A 109.5
C2 C3 H3B 109.5
H3A C3 H3B 109.5
C2 C3 H3C 109.5
H3A C3 H3C 109.5
H3B C3 H3C 109.5
C5 C4 C2 121.9(5)
C5 C4 H4 119.0
C2 C4 H4 119.0
C6 C5 C4 119.8(4)
C6 C5 H5 120.1
C4 C5 H5 120.1
C5 C6 C7 121.6(4)
C5 C6 H6 119.2
C7 C6 H6 119.2
C1 C7 C6 117.5(4)
C1 C7 C8 122.8(4)
C6 C7 C8 119.7(4)
C7 C8 H8A 109.5
C7 C8 H8B 109.5
H8A C8 H8B 109.5
C7 C8 H8C 109.5
H8A C8 H8C 109.5
H8B C8 H8C 109.5
N1 C9 C10 122.3(3)
N1 C9 C14 120.6(3)
C10 C9 C14 117.1(3)
C11 C10 C9 120.1(3)
C11 C10 H10 119.9
C9 C10 H10 119.9
C10 C11 C12 122.6(4)
C10 C11 H11 118.7
C12 C11 H11 118.7
C13 C12 C11 118.2(4)
C13 C12 H12 120.9
C11 C12 H12 120.9
C12 C13 C14 121.3(4)
C12 C13 H13 119.3
C14 C13 H13 119.3
C15 C14 C13 122.1(3)
C15 C14 C9 117.3(3)
C13 C14 C9 120.6(4)
N2 C15 O1 112.6(3)
N2 C15 C14 124.9(3)
O1 C15 C14 122.5(3)
C21 C16 C17 123.6(4)
C21 C16 O1 109.0(3)
C17 C16 O1 127.4(4)
C18 C17 C16 114.4(4)
C18 C17 H17 122.8
C16 C17 H17 122.8
C17 C18 C19 123.2(4)
C17 C18 H18 118.4
C19 C18 H18 118.4
C18 C19 C20 121.6(5)
C18 C19 H19 119.2
C20 C19 H19 119.2
C21 C20 C19 115.3(4)
C21 C20 H20 122.3
C19 C20 H20 122.3
C16 C21 C20 121.9(4)
C16 C21 N2 105.9(3)
C20 C21 N2 132.2(4)
C23 C22 C28 121.3(4)
C23 C22 N3 119.4(4)
C28 C22 N3 119.3(4)
C25 C23 C22 118.3(4)
C25 C23 C24 119.6(4)
C22 C23 C24 122.1(4)
C23 C24 H24A 109.5
C23 C24 H24B 109.5
H24A C24 H24B 109.5
C23 C24 H24C 109.5
H24A C24 H24C 109.5
H24B C24 H24C 109.5
C26 C25 C23 121.3(4)
C26 C25 H25 119.4
C23 C25 H25 119.4
C25 C26 C27 120.2(4)
C25 C26 H26 119.9
C27 C26 H26 119.9
C26 C27 C28 120.6(4)
C26 C27 H27 119.7
C28 C27 H27 119.7
C27 C28 C22 118.3(4)
C27 C28 C29 120.0(4)
C22 C28 C29 121.7(4)
C28 C29 H29A 109.5
C28 C29 H29B 109.5
H29A C29 H29B 109.5
C28 C29 H29C 109.5
H29A C29 H29C 109.5
H29B C29 H29C 109.5
N3 C30 C35 121.2(4)
N3 C30 C31 122.3(3)
C35 C30 C31 116.4(3)
C32 C31 C30 121.1(4)
C32 C31 H31 119.5
C30 C31 H31 119.5
C31 C32 C33 121.6(4)
C31 C32 H32 119.2
C33 C32 H32 119.2
C34 C33 C32 119.1(4)
C34 C33 H33 120.5
C32 C33 H33 120.5
C33 C34 C35 120.4(4)
C33 C34 H34 119.8
C35 C34 H34 119.8
C34 C35 C30 121.4(4)
C34 C35 C36 121.5(4)
C30 C35 C36 117.1(3)
N4 C36 O2 112.6(3)
N4 C36 C35 124.3(3)
O2 C36 C35 123.1(3)
C38 C37 C42 124.2(4)
C38 C37 O2 127.5(4)
C42 C37 O2 108.3(3)
C37 C38 C39 114.4(4)
C37 C38 H38 122.8
C39 C38 H38 122.8
C38 C39 C40 122.6(4)
C38 C39 H39 118.7
C40 C39 H39 118.7
C41 C40 C39 121.7(4)
C41 C40 H40 119.1
C39 C40 H40 119.1
C40 C41 C42 116.4(4)
C40 C41 H41 121.8
C42 C41 H41 121.8
C37 C42 C41 120.7(4)
C37 C42 N4 106.7(4)
C41 C42 N4 132.7(4)
C9 N1 C1 117.3(3)
C9 N1 B1 126.0(3)
C1 N1 B1 116.4(3)
C15 N2 C21 107.5(3)
C15 N2 B1 124.1(3)
C21 N2 B1 128.4(3)
C30 N3 C22 118.1(3)
C30 N3 B2 125.8(3)
C22 N3 B2 116.0(3)
C36 N4 C42 106.9(3)
C36 N4 B2 124.1(3)
C42 N4 B2 129.0(3)
C15 O1 C16 105.0(3)
C36 O2 C37 105.5(3)
F2 B1 F1 107.9(3)
F2 B1 N1 112.5(4)
F1 B1 N1 112.8(3)
F2 B1 N2 108.3(3)
F1 B1 N2 108.1(3)
N1 B1 N2 107.1(3)
F3 B2 F4 108.0(4)
F3 B2 N3 113.3(4)
F4 B2 N3 112.5(4)
F3 B2 N4 108.4(3)
F4 B2 N4 107.1(4)
N3 B2 N4 107.3(3)

loop_
_geom_bond_atom_site_label_1
_geom_bond_atom_site_label_2
_geom_bond_distance
C1 C7 1.395(5)
C1 C2 1.399(6)
C1 N1 1.458(4)
C2 C4 1.410(6)
C2 C3 1.505(6)
C3 H3A 0.9800
C3 H3B 0.9800
C3 H3C 0.9800
C4 C5 1.370(7)
C4 H4 0.9500
C5 C6 1.370(7)
C5 H5 0.9500
C6 C7 1.402(6)
C6 H6 0.9500
C7 C8 1.499(6)
C8 H8A 0.9800
C8 H8B 0.9800
C8 H8C 0.9800
C9 N1 1.383(4)
C9 C10 1.414(5)
C9 C14 1.427(5)
C10 C11 1.385(5)
C10 H10 0.9500
C11 C12 1.397(6)
C11 H11 0.9500
C12 C13 1.365(6)
C12 H12 0.9500
C13 C14 1.413(5)
C13 H13 0.9500
C14 C15 1.413(5)
C15 N2 1.316(4)
C15 O1 1.359(4)
C16 C21 1.378(5)
C16 C17 1.390(6)
C16 O1 1.408(5)
C17 C18 1.381(7)
C17 H17 0.9500
C18 C19 1.394(6)
C18 H18 0.9500
C19 C20 1.397(6)
C19 H19 0.9500
C20 C21 1.394(5)
C20 H20 0.9500
C21 N2 1.422(5)
C22 C23 1.393(6)
C22 C28 1.402(6)
C22 N3 1.447(5)
C23 C25 1.393(5)
C23 C24 1.518(6)
C24 H24A 0.9800
C24 H24B 0.9800
C24 H24C 0.9800
C25 C26 1.371(6)
C25 H25 0.9500
C26 C27 1.381(6)
C26 H26 0.9500
C27 C28 1.395(5)
C27 H27 0.9500
C28 C29 1.510(6)
C29 H29A 0.9800
C29 H29B 0.9800
C29 H29C 0.9800
C30 N3 1.382(5)
C30 C35 1.420(5)
C30 C31 1.420(5)
C31 C32 1.379(5)
C31 H31 0.9500
C32 C33 1.401(5)
C32 H32 0.9500
C33 C34 1.370(6)
C33 H33 0.9500
C34 C35 1.412(5)
C34 H34 0.9500
C35 C36 1.427(5)
C36 N4 1.330(5)
C36 O2 1.351(4)
C37 C38 1.380(5)
C37 C42 1.383(5)
C37 O2 1.405(5)
C38 C39 1.393(6)
C38 H38 0.9500
C39 C40 1.396(6)
C39 H39 0.9500
C40 C41 1.380(6)
C40 H40 0.9500
C41 C42 1.396(6)
C41 H41 0.9500
C42 N4 1.410(5)
N1 B1 1.528(5)
N2 B1 1.568(5)
N3 B2 1.526(6)
N4 B2 1.564(5)
F1 B1 1.397(5)
F2 B1 1.389(5)
F3 B2 1.380(5)
F4 B2 1.404(6)
